data_1543108
loop_
_publ_author_name
'Kieslich, Gregor'
'Kumagai, Shohei'
'Forse, Alexander C.'
'Sun, Shijing'
'Henke, Sebastian'
'Yamashita, Masahiro'
'Grey, Clare P.'
'Cheetham, Anthony K.'

_publ_section_title
;
 Tuneable mechanical and dynamical properties in the ferroelectric
 perovskite solid solution [NH3NH2]1&#x2212;x[NH3OH]xZn(HCOO)3
;
_journal_issue 8
_journal_name_full 'Chem. Sci.'
_journal_page_first 5108
_journal_paper_doi 10.1039/C6SC01247G
_journal_volume 7
_journal_year 2016
_chemical_absolute_configuration unk
_chemical_formula_moiety 'C3 H3 O6 Zn, H4.5 N1.5 O0.5'
_chemical_formula_sum 'C3 H7.5 N1.5 O6.5 Zn'
_chemical_formula_weight 233.97
_space_group_crystal_system orthorhombic
_space_group_IT_number 33
_space_group_name_Hall 'P 2c -2n'
_space_group_name_H-M_alt 'P n a 21'
_symmetry_space_group_name_Hall 'P 2c -2n'
_symmetry_space_group_name_H-M 'P n a 21'
_atom_sites_solution_hydrogens mixed
_atom_sites_solution_primary direct
_audit_creation_date 2016-03-17
_audit_creation_method
;
Olex2 1.2
(compiled 2016.02.19 svn.r3266 for OlexSys, GUI svn.r5155)
;
_audit_update_record
;
2016-03-18 deposited with the CCDC.
2016-04-12 downloaded from the CCDC.
;
_cell_angle_alpha 90
_cell_angle_beta 90
_cell_angle_gamma 90
_cell_formula_units_Z 4
_cell_length_a 8.61779(12)
_cell_length_b 7.73073(10)
_cell_length_c 11.50052(16)
_cell_measurement_reflns_used 5878
_cell_measurement_temperature 119.8(6)
_cell_measurement_theta_max 45.2920
_cell_measurement_theta_min 3.5350
_cell_volume 766.185(18)
_computing_cell_refinement
;
CrysAlisPro, Agilent Technologies,
Version 1.171.37.34i (release 04-08-2014 CrysAlis171 .NET)
(compiled Aug  4 2014,14:34:23)
;
_computing_data_collection
;
CrysAlisPro, Agilent Technologies,
Version 1.171.37.34i (release 04-08-2014 CrysAlis171 .NET)
(compiled Aug  4 2014,14:34:23)
;
_computing_data_reduction
;
CrysAlisPro, Agilent Technologies,
Version 1.171.37.34i (release 04-08-2014 CrysAlis171 .NET)
(compiled Aug  4 2014,14:34:23)
;
_computing_molecular_graphics 'Olex2 (Dolomanov et al., 2009)'
_computing_publication_material 'Olex2 (Dolomanov et al., 2009)'
_computing_structure_refinement 'XL (Sheldrick, 2008)'
_computing_structure_solution 'ShelXS (Sheldrick, 2008)'
_diffrn_ambient_environment N~2~
_diffrn_ambient_temperature 119.8(6)
_diffrn_detector 'CCD plate'
_diffrn_detector_area_resol_mean 16.1183
_diffrn_detector_type Eos
_diffrn_measured_fraction_theta_full 1.000
_diffrn_measured_fraction_theta_max 0.996
_diffrn_measurement_details
;
  1 omega  -67.00   54.00   1.0000    1.0000
omega____ theta____ kappa____ phi______ frames
    -      -26.1328   77.0000  -90.0000 121

  2 omega  -67.00   54.00   1.0000    1.0000
omega____ theta____ kappa____ phi______ frames
    -      -26.1328   77.0000 -120.0000 121

  3 omega  -67.00   54.00   1.0000    1.0000
omega____ theta____ kappa____ phi______ frames
    -      -26.1328   77.0000  150.0000 121

  4 omega   23.00  144.00   1.0000    5.0000
omega____ theta____ kappa____ phi______ frames
    -       63.7857   77.0000 -120.0000 121

  5 omega   23.00  144.00   1.0000    5.0000
omega____ theta____ kappa____ phi______ frames
    -       63.7857   77.0000  -90.0000 121

  6 omega   23.00  144.00   1.0000    5.0000
omega____ theta____ kappa____ phi______ frames
    -       63.7857   77.0000 -180.0000 121

  7 omega -106.00   16.00   1.0000    5.0000
omega____ theta____ kappa____ phi______ frames
    -      -64.7232   77.0000  150.0000 122

  8 omega   -9.00   96.00   1.0000    1.0000
omega____ theta____ kappa____ phi______ frames
    -       25.1953   57.0000   60.0000 105

  9 omega  -25.00   28.00   1.0000    1.0000
omega____ theta____ kappa____ phi______ frames
    -       25.1953   96.0000  177.0000 53
;
_diffrn_measurement_device 'four-circle diffractometer'
_diffrn_measurement_device_type 'Xcalibur, Eos, Gemini ultra'
_diffrn_measurement_method '\w scans'
_diffrn_orient_matrix_UB_11 0.0702531000
_diffrn_orient_matrix_UB_12 -0.0461682000
_diffrn_orient_matrix_UB_13 -0.0083533000
_diffrn_orient_matrix_UB_21 0.0425640000
_diffrn_orient_matrix_UB_22 0.0724268000
_diffrn_orient_matrix_UB_23 0.0204164000
_diffrn_orient_matrix_UB_31 -0.0049723000
_diffrn_orient_matrix_UB_32 -0.0324042000
_diffrn_orient_matrix_UB_33 0.0575723000
_diffrn_radiation_monochromator graphite
_diffrn_radiation_probe x-ray
_diffrn_radiation_type MoK\a
_diffrn_radiation_wavelength 0.71073
_diffrn_reflns_av_R_equivalents 0.0292
_diffrn_reflns_av_unetI/netI 0.0319
_diffrn_reflns_Laue_measured_fraction_full 1.000
_diffrn_reflns_Laue_measured_fraction_max 0.996
_diffrn_reflns_limit_h_max 17
_diffrn_reflns_limit_h_min -15
_diffrn_reflns_limit_k_max 15
_diffrn_reflns_limit_k_min -10
_diffrn_reflns_limit_l_max 23
_diffrn_reflns_limit_l_min -22
_diffrn_reflns_number 18244
_diffrn_reflns_point_group_measured_fraction_full 1.000
_diffrn_reflns_point_group_measured_fraction_max 0.995
_diffrn_reflns_theta_full 25.242
_diffrn_reflns_theta_max 45.478
_diffrn_reflns_theta_min 1.771
_diffrn_source 'Enhance (Mo) X-ray Source'
_exptl_absorpt_coefficient_mu 3.205
_exptl_absorpt_correction_T_max 0.532
_exptl_absorpt_correction_T_min 0.443
_exptl_absorpt_correction_type analytical
_exptl_absorpt_process_details
;
CrysAlisPro, Agilent Technologies,
Version 1.171.37.34i (release 04-08-2014 CrysAlis171 .NET)
(compiled Aug  4 2014,14:34:23)
Analytical numeric absorption correction using a multifaceted crystal
            model based on expressions derived by R.C. Clark & J.S. Reid.
(Clark, R. C. & Reid, J. S. (1995). Acta Cryst. A51, 887-897)
Empirical absorption correction using spherical harmonics,
 implemented in SCALE3 ABSPACK scaling algorithm.
;
_exptl_crystal_colour colourless
_exptl_crystal_colour_primary colourless
_exptl_crystal_density_diffrn 2.028
_exptl_crystal_description block
_exptl_crystal_F_000 472
_exptl_crystal_size_max 0.2905
_exptl_crystal_size_mid 0.2851
_exptl_crystal_size_min 0.231
_refine_diff_density_max 0.603
_refine_diff_density_min -0.687
_refine_diff_density_rms 0.093
_refine_ls_abs_structure_details
;
 Flack x determined using 1845 quotients [(I+)-(I-)]/[(I+)+(I-)]
 (Parsons, Flack and Wagner, Acta Cryst. B69 (2013) 249-259).
;
_refine_ls_abs_structure_Flack 0.005(7)
_refine_ls_extinction_method none
_refine_ls_goodness_of_fit_ref 1.028
_refine_ls_hydrogen_treatment mixed
_refine_ls_matrix_type full
_refine_ls_number_parameters 141
_refine_ls_number_reflns 5999
_refine_ls_number_restraints 9
_refine_ls_restrained_S_all 1.088
_refine_ls_R_factor_all 0.0393
_refine_ls_R_factor_gt 0.0264
_refine_ls_shift/su_max 0.000
_refine_ls_shift/su_mean 0.000
_refine_ls_structure_factor_coef Fsqd
_refine_ls_weighting_details 'w=1/[\s^2^(Fo^2^)+(0.0232P)^2^] where P=(Fo^2^+2Fc^2^)/3'
_refine_ls_weighting_scheme calc
_refine_ls_wR_factor_gt 0.0537
_refine_ls_wR_factor_ref 0.0581
_reflns_Friedel_coverage 0.937
_reflns_Friedel_fraction_full 1.000
_reflns_Friedel_fraction_max 0.995
_reflns_number_gt 4821
_reflns_number_total 5999
_reflns_threshold_expression 'I > 2\s(I)'
_cod_data_source_file c6sc01247g2.cif
_cod_data_source_block Zn-hox-48_120K
_cod_depositor_comments 'Adding full bibliography for 1543107--1543108.cif.'
_cod_original_cell_volume 766.186(18)
_cod_original_formula_sum 'C3 H7.50 N1.50 O6.50 Zn'
_cod_database_code 1543108
_chemical_oxdiff_formula 'Zn1 O6.5 N1.5 H7 C3'
_shelx_space_group_comment
;
The symmetry employed for this shelxl refinement is uniquely defined
by the following loop, which should always be used as a source of
symmetry information in preference to the above space-group names.
They are only intended as comments.
;
_reflns_odcompleteness_completeness 100.00
_reflns_odcompleteness_iscentric 1
_reflns_odcompleteness_theta 26.32
_olex2_refinement_description
;
1. Twinned data refinement
 Scales: 0.58144 0.41856
2. Fixed Uiso
 At 1.5 times of:
  All N(H,H) groups, All N(H,H,H) groups, All O(H) groups
3. Restrained distances
 N2-H2A
 0.87 with sigma of 0.02
 N2-H2B
 0.87 with sigma of 0.02
 N1-H1A = N1-H1B = N1-H1C
 0.87 with sigma of 0.001
 O7-H7
 0.82 with sigma of 0.02
 N1-H2B = N1-H1A
 1.95 with sigma of 0.04
4. Others
 Sof(N2)=Sof(H2A)=Sof(H2B)=1-FVAR(1)
 Sof(O7)=Sof(H7)=FVAR(1)
5.a Aromatic/amide H refined with riding coordinates:
 C1(H1), C2(H2), C3(H3)
;
_shelx_shelxl_version_number 2014/7
_olex2_submission_original_sample_id solidsolution_NH3NH2ZnHCOO3
_olex2_submission_special_instructions 'No special instructions were received'

loop_
_space_group_symop_operation_xyz
'x, y, z'
'-x, -y, z+1/2'
'-x+1/2, y+1/2, z+1/2'
'x+1/2, -y+1/2, z'

loop_
_atom_site_label
_atom_site_type_symbol
_atom_site_fract_x
_atom_site_fract_y
_atom_site_fract_z
_atom_site_U_iso_or_equiv
_atom_site_adp_type
_atom_site_occupancy
_atom_site_site_symmetry_order
_atom_site_calc_flag
_atom_site_refinement_flags_posn
_atom_site_refinement_flags_occupancy
_atom_site_disorder_assembly
_atom_site_disorder_group
Zn1 Zn 0.02908(2) -0.00100(2) 0.17014(4) 0.00723(3) Uani 1 1 d . . . .
O1 O 0.05646(14) 0.14109(16) 0.01494(10) 0.01162(17) Uani 1 1 d . . . .
O2 O 0.24369(13) 0.07861(14) 0.24128(10) 0.01143(17) Uani 1 1 d . . . .
O3 O -0.18783(13) -0.07563(15) 0.10473(11) 0.01227(18) Uani 1 1 d . . . .
O4 O -0.06322(14) 0.23053(15) 0.23969(11) 0.01255(18) Uani 1 1 d . . . .
O5 O -0.01323(15) -0.13491(16) 0.32493(10) 0.01362(19) Uani 1 1 d . . . .
O6 O 0.12296(13) -0.23014(15) 0.10218(11) 0.01142(17) Uani 1 1 d . . . .
O7 O -0.0818(15) 0.539(2) -0.1115(12) 0.0245(19) Uani 0.50(4) 1 d D P A 2
H7 H -0.065(13) 0.578(10) -0.176(4) 0.037 Uiso 0.50(4) 1 d DR P A 2
N1 N 0.0620(2) 0.49380(19) -0.06203(15) 0.0128(2) Uani 1 1 d D . . .
H1A H 0.082(4) 0.567(3) -0.0065(18) 0.019 Uiso 1 1 d DR . . .
H1B H 0.058(4) 0.3914(15) -0.031(2) 0.019 Uiso 1 1 d DR . . .
H1C H 0.136(3) 0.505(3) -0.113(2) 0.019 Uiso 1 1 d DR . . .
N2 N -0.0920(18) 0.4987(19) -0.1145(15) 0.0227(14) Uani 0.50(4) 1 d D P A 1
H2A H -0.083(14) 0.598(6) -0.151(7) 0.034 Uiso 0.50(4) 1 d DR P A 1
H2B H -0.095(6) 0.410(6) -0.160(5) 0.034 Uiso 0.50(4) 1 d DR P A 1
C1 C 0.0328(2) 0.06170(19) -0.07953(14) 0.0120(2) Uani 1 1 d . . . .
H1 H 0.0299 -0.0585 -0.0777 0.005(5) Uiso 1 1 calc R . . .
C2 C 0.31320(19) 0.2080(2) 0.19965(14) 0.0128(2) Uani 1 1 d . . . .
H2 H 0.2699 0.2614 0.1349 0.015(7) Uiso 1 1 calc R . . .
C3 C -0.2438(2) -0.2188(2) 0.13241(15) 0.0148(3) Uani 1 1 d . . . .
H3 H -0.1837 -0.2923 0.1780 0.021(6) Uiso 1 1 calc R . . .

loop_
_atom_site_aniso_label
_atom_site_aniso_U_11
_atom_site_aniso_U_22
_atom_site_aniso_U_33
_atom_site_aniso_U_23
_atom_site_aniso_U_13
_atom_site_aniso_U_12
Zn1 0.00767(4) 0.00671(5) 0.00731(5) 0.00000(4) -0.00050(6) 0.00003(4)
O1 0.0160(5) 0.0105(4) 0.0083(4) -0.0002(3) -0.0006(3) -0.0019(4)
O2 0.0109(4) 0.0095(4) 0.0140(4) 0.0011(3) -0.0014(3) -0.0024(3)
O3 0.0102(4) 0.0096(4) 0.0170(5) 0.0023(4) -0.0020(3) -0.0025(3)
O4 0.0125(4) 0.0118(4) 0.0133(4) -0.0019(4) -0.0035(3) 0.0043(3)
O5 0.0211(6) 0.0118(5) 0.0081(4) -0.0003(4) 0.0021(4) -0.0019(4)
O6 0.0104(4) 0.0105(4) 0.0134(4) -0.0019(4) -0.0011(3) 0.0026(3)
O7 0.014(2) 0.036(6) 0.024(2) 0.004(3) -0.0036(16) 0.002(3)
N1 0.0138(6) 0.0112(6) 0.0133(5) 0.0002(4) -0.0008(5) -0.0019(4)
N2 0.014(2) 0.027(4) 0.026(2) -0.001(3) -0.0059(15) -0.005(3)
C1 0.0163(6) 0.0101(5) 0.0096(5) -0.0004(4) 0.0001(4) -0.0008(5)
C2 0.0131(5) 0.0110(5) 0.0143(5) 0.0027(4) -0.0036(4) -0.0031(5)
C3 0.0136(6) 0.0112(5) 0.0195(6) 0.0045(5) -0.0059(5) -0.0030(5)

loop_
_atom_type_symbol
_atom_type_description
_atom_type_scat_dispersion_real
_atom_type_scat_dispersion_imag
_atom_type_scat_source
C C 0.0033 0.0016 'International Tables Vol C Tables 4.2.6.8 and 6.1.1.4'
H H 0.0000 0.0000 'International Tables Vol C Tables 4.2.6.8 and 6.1.1.4'
N N 0.0061 0.0033 'International Tables Vol C Tables 4.2.6.8 and 6.1.1.4'
O O 0.0106 0.0060 'International Tables Vol C Tables 4.2.6.8 and 6.1.1.4'
Zn Zn 0.2839 1.4301 'International Tables Vol C Tables 4.2.6.8 and 6.1.1.4'

loop_
_exptl_crystal_face_index_h
_exptl_crystal_face_index_k
_exptl_crystal_face_index_l
_exptl_crystal_face_perp_dist
_exptl_oxdiff_crystal_face_indexfrac_h
_exptl_oxdiff_crystal_face_indexfrac_k
_exptl_oxdiff_crystal_face_indexfrac_l
_exptl_oxdiff_crystal_face_x
_exptl_oxdiff_crystal_face_y
_exptl_oxdiff_crystal_face_z
-1 -1 0 0.1545 -1.0000 -1.0000 -0.0000 -0.0241 -0.1150 0.0374
1 1 0 0.1173 1.0000 1.0000 0.0000 0.0241 0.1150 -0.0374
1 0 0 0.1181 1.0000 -0.0000 0.0000 0.0703 0.0426 -0.0050
1 -1 0 0.1177 1.0000 -1.0000 0.0000 0.1164 -0.0299 0.0274
-1 1 0 0.1133 -1.0000 1.0000 -0.0000 -0.1164 0.0299 -0.0274
0 0 1 0.1248 0.0000 -0.0000 1.0000 -0.0084 0.0204 0.0576
0 0 -1 0.1603 -0.0000 0.0000 -1.0000 0.0084 -0.0204 -0.0576

loop_
_geom_angle_atom_site_label_1
_geom_angle_atom_site_label_2
_geom_angle_atom_site_label_3
_geom_angle
_geom_angle_site_symmetry_1
_geom_angle_site_symmetry_3
O1 Zn1 O2 94.47(5) . .
O1 Zn1 O4 85.49(5) . .
O2 Zn1 O4 86.35(5) . .
O3 Zn1 O1 86.53(5) . .
O3 Zn1 O2 177.91(6) . .
O3 Zn1 O4 91.91(5) . .
O3 Zn1 O6 88.73(5) . .
O5 Zn1 O1 176.12(5) . .
O5 Zn1 O2 88.12(5) . .
O5 Zn1 O3 90.79(5) . .
O5 Zn1 O4 91.80(5) . .
O5 Zn1 O6 88.07(5) . .
O6 Zn1 O1 94.66(5) . .
O6 Zn1 O2 93.01(4) . .
O6 Zn1 O4 179.36(5) . .
C1 O1 Zn1 117.16(10) . .
C2 O2 Zn1 119.99(10) . .
C3 O3 Zn1 119.79(11) . .
C2 O4 Zn1 120.08(11) 4_455 .
C1 O5 Zn1 123.28(10) 2 .
C3 O6 Zn1 120.78(11) 4_545 .
N1 O7 H7 108(8) . .
O7 N1 H1A 108(2) . .
O7 N1 H1B 111(2) . .
O7 N1 H1C 110(2) . .
H1A N1 H1B 107(3) . .
H1A N1 H1C 107(3) . .
H1B N1 H1C 113(3) . .
N2 N1 H1A 118(2) . .
N2 N1 H1B 99(2) . .
N2 N1 H1C 113(2) . .
N1 N2 H2A 98(8) . .
N1 N2 H2B 105(4) . .
H2A N2 H2B 114(8) . .
O1 C1 H1 118.0 . .
O5 C1 O1 123.95(14) 2_554 .
O5 C1 H1 118.0 2_554 .
O2 C2 H2 117.8 . .
O4 C2 O2 124.40(15) 4 .
O4 C2 H2 117.8 4 .
O3 C3 O6 123.90(15) . 4_445
O3 C3 H3 118.1 . .
O6 C3 H3 118.1 4_445 .

loop_
_geom_bond_atom_site_label_1
_geom_bond_atom_site_label_2
_geom_bond_distance
_geom_bond_site_symmetry_2
Zn1 O1 2.1091(12) .
Zn1 O2 2.1139(11) .
Zn1 O3 2.0959(11) .
Zn1 O4 2.1157(12) .
Zn1 O5 2.0913(13) .
Zn1 O6 2.0985(12) .
O1 C1 1.2642(19) .
O2 C2 1.2603(19) .
O3 C3 1.249(2) .
O4 C2 1.2538(19) 4_455
O5 C1 1.248(2) 2
O6 C3 1.2632(19) 4_545
O7 H7 0.81(3) .
O7 N1 1.407(13) .
N1 H1A 0.8707(14) .
N1 H1B 0.8700(14) .
N1 H1C 0.8700(14) .
N1 N2 1.458(16) .
N2 H2A 0.88(3) .
N2 H2B 0.86(3) .
C1 O5 1.248(2) 2_554
C1 H1 0.9300 .
C2 O4 1.2538(19) 4
C2 H2 0.9300 .
C3 O6 1.2631(19) 4_445
C3 H3 0.9300 .

loop_
_geom_torsion_atom_site_label_1
_geom_torsion_atom_site_label_2
_geom_torsion_atom_site_label_3
_geom_torsion_atom_site_label_4
_geom_torsion
_geom_torsion_site_symmetry_4
Zn1 O1 C1 O5 164.63(13) 2_554
Zn1 O2 C2 O4 176.38(13) 4
Zn1 O3 C3 O6 175.98(13) 4_445

loop_
_twin_individual_id
_twin_individual_mass_fraction_refined
1 0.58144
2 0.41856
